data_7110533
loop_
_publ_author_name
'Brett, Tom J.'
'Alexander, Jennifer M.'
'Clark, Joanna L.'
'Ross, II, Charles R.'
'Harbison, Gerard S.'
'Stezowski, John J.'

_publ_section_title
;
 Chemical insight from crystallographic disorder: structural studies of a
 supramolecular \b-cyclodextrin/coumarin photochemical system
;
_journal_coden_ASTM CHCOFS
_journal_issue 14
_journal_name_full
;
 Chemical Communications (Cambridge, United Kingdom)
;
_journal_page_first 1275
_journal_page_last 1276
_journal_paper_doi 10.1039/a902092f
_journal_year 1999
_chemical_formula_sum 'C55.5 H103 O50'
_chemical_formula_weight 1570.38
_chemical_name_common '(beta-CD/coumarin) dodecahydrate'
_chemical_name_systematic '(beta-CD/coumarin) dodecahydrate'
_space_group_IT_number 5
_symmetry_cell_setting monoclinic
_symmetry_space_group_name_Hall 'C 2y'
_symmetry_space_group_name_H-M 'C 1 2 1'
_atom_sites_solution_hydrogens geom
_atom_sites_solution_primary direct
_atom_sites_solution_secondary difmap
_audit_creation_method SHELXL-97
_cell_angle_alpha 90.00
_cell_angle_beta 108.759(8)
_cell_angle_gamma 90.00
_cell_formula_units_Z 4
_cell_length_a 19.322(2)
_cell_length_b 24.641(3)
_cell_length_c 16.050(2)
_cell_measurement_reflns_used 18
_cell_measurement_temperature 293(2)
_cell_measurement_theta_max 12.5
_cell_measurement_theta_min 7.5
_cell_volume 7235.7(15)
_computing_cell_refinement XSCANS
_computing_data_collection XSCANS
_computing_data_reduction XSCANS
_computing_molecular_graphics 'InsightII (Molecular Simulations)'
_computing_publication_material 'SHELXL-97 (Sheldrick, 1997)'
_computing_structure_refinement 'SHELXL-97 (Sheldrick, 1997)'
_computing_structure_solution 'SHELXS-97 (Sheldrick, 1990)'
_diffrn_ambient_temperature 293(2)
_diffrn_measured_fraction_theta_full 0.987
_diffrn_measured_fraction_theta_max 0.987
_diffrn_measurement_device_type 'single-point counter'
_diffrn_measurement_method omega-scans
_diffrn_radiation_monochromator graphite
_diffrn_radiation_source 'fine-focus sealed tube'
_diffrn_radiation_type MoK\a
_diffrn_radiation_wavelength 0.71073
_diffrn_reflns_av_R_equivalents 0.0403
_diffrn_reflns_av_sigmaI/netI 0.0892
_diffrn_reflns_limit_h_max 22
_diffrn_reflns_limit_h_min -1
_diffrn_reflns_limit_k_max 29
_diffrn_reflns_limit_k_min -1
_diffrn_reflns_limit_l_max 18
_diffrn_reflns_limit_l_min -19
_diffrn_reflns_number 7411
_diffrn_reflns_theta_full 25.00
_diffrn_reflns_theta_max 25.00
_diffrn_reflns_theta_min 2.13
_diffrn_standards_interval_count 97
_diffrn_standards_number 3
_exptl_absorpt_coefficient_mu 0.129
_exptl_crystal_colour colorless
_exptl_crystal_density_diffrn 1.442
_exptl_crystal_density_method 'not measured'
_exptl_crystal_description plate
_exptl_crystal_F_000 3344
_exptl_crystal_size_max .5
_exptl_crystal_size_mid .4
_exptl_crystal_size_min .1
_refine_diff_density_max 0.458
_refine_diff_density_min -0.334
_refine_diff_density_rms 0.079
_refine_ls_abs_structure_details 'Flack H D (1983), Acta Cryst. A39, 876-881'
_refine_ls_abs_structure_Flack -1(2)
_refine_ls_extinction_coef 0.0027(4)
_refine_ls_extinction_expression Fc^*^=kFc[1+0.001xFc^2^\l^3^/sin(2\q)]^-1/4^
_refine_ls_extinction_method SHELXL
_refine_ls_goodness_of_fit_ref 1.239
_refine_ls_hydrogen_treatment mixed
_refine_ls_matrix_type full
_refine_ls_number_parameters 835
_refine_ls_number_reflns 6778
_refine_ls_number_restraints 25
_refine_ls_restrained_S_all 1.243
_refine_ls_R_factor_all 0.1569
_refine_ls_R_factor_gt 0.0893
_refine_ls_shift/su_max 0.814
_refine_ls_shift/su_mean 0.033
_refine_ls_structure_factor_coef Fsqd
_refine_ls_weighting_details 'calc w=1/[\s^2^(Fo^2^)+(0.1000P)^2^+0.0000P] where P=(Fo^2^+2Fc^2^)/3'
_refine_ls_weighting_scheme calc
_refine_ls_wR_factor_gt 0.2037
_refine_ls_wR_factor_ref 0.2342
_reflns_number_gt 3739
_reflns_number_total 6778
_reflns_threshold_expression >2sigma(I)
_cod_data_source_file 902092fsup1.cif
_cod_data_source_block n65
_cod_depositor_comments
;
The following automatic conversions were performed:
'_atom_site_symetry_multiplicity' tag replaced with
'_atom_site_symmetry_multiplicity'.

Automatic conversion script
Id: cif_correct_tags 1440 2010-10-19 06:21:57Z saulius 

The following automatic conversions were performed:

'_symmetry_cell_setting' tag value 'Monoclinic C' was replaced with
'monoclinic' value as specified in the replacement file
'/home/robertas/cod-tools/perl-scripts/inputs/replacement_values.lst'.

Automatic conversion script
Id: cif_fix_values 3143 2015-03-26 13:38:13Z robertas 
;
_cod_original_sg_symbol_H-M C2
_cod_original_formula_sum 'C55.50 H103 O50'
_cod_database_code 7110533

loop_
_symmetry_equiv_pos_as_xyz
'x, y, z'
'-x, y, -z'
'x+1/2, y+1/2, z'
'-x+1/2, y+1/2, -z'

loop_
_atom_site_label
_atom_site_type_symbol
_atom_site_fract_x
_atom_site_fract_y
_atom_site_fract_z
_atom_site_U_iso_or_equiv
_atom_site_adp_type
_atom_site_occupancy
_atom_site_symmetry_multiplicity
_atom_site_calc_flag
_atom_site_refinement_flags
_atom_site_disorder_assembly
_atom_site_disorder_group
C1_1 C 0.2839(5) 0.6773(4) 0.6881(6) 0.049(2) Uani 1 1 d . . .
H1_1 H 0.2321 0.6824 0.6815 0.059 Uiso 1 1 calc R . .
C2_1 C 0.3030(5) 0.7078(4) 0.6156(6) 0.054(3) Uani 1 1 d . . .
H2_1 H 0.2939 0.7466 0.6209 0.065 Uiso 1 1 calc R . .
C3_1 C 0.3803(5) 0.7004(4) 0.6252(6) 0.049(2) Uani 1 1 d . . .
H3_1 H 0.3898 0.6617 0.6198 0.058 Uiso 1 1 calc R . .
C4_1 C 0.4272(5) 0.7201(4) 0.7133(6) 0.045(2) Uani 1 1 d . . .
H4_1 H 0.4211 0.7594 0.7173 0.054 Uiso 1 1 calc R . .
C5_1 C 0.4073(5) 0.6923(4) 0.7860(6) 0.051(2) Uani 1 1 d . . .
H5_1 H 0.4209 0.6539 0.7881 0.061 Uiso 1 1 calc R . .
C6_1 C 0.4425(6) 0.7181(5) 0.8776(6) 0.063(3) Uani 1 1 d . . .
H6A_1 H 0.4224 0.7011 0.9192 0.076 Uiso 1 1 calc R . .
H6B_1 H 0.4947 0.7110 0.8971 0.076 Uiso 1 1 calc R . .
O6_1 O 0.4310(4) 0.7746(4) 0.8778(5) 0.082(2) Uani 1 1 d . . .
O5_1 O 0.3279(4) 0.6970(3) 0.7706(4) 0.0574(18) Uani 1 1 d . . .
O4_1 O 0.5034(3) 0.7079(2) 0.7246(4) 0.0492(16) Uani 1 1 d . . .
O3_1 O 0.3998(4) 0.7305(3) 0.5566(5) 0.069(2) Uani 1 1 d . . .
O2_1 O 0.2555(4) 0.6887(3) 0.5301(4) 0.0614(18) Uani 1 1 d . . .
C1_2 C 0.5559(5) 0.7495(4) 0.7512(7) 0.057(3) Uani 1 1 d . . .
H1_2 H 0.5303 0.7835 0.7535 0.069 Uiso 1 1 calc R . .
C2_2 C 0.5952(5) 0.7559(4) 0.6847(6) 0.051(2) Uani 1 1 d . . .
H2_2 H 0.6290 0.7867 0.7017 0.061 Uiso 1 1 calc R . .
C3_2 C 0.6376(5) 0.7057(4) 0.6838(6) 0.047(2) Uani 1 1 d . . .
H3_2 H 0.6034 0.6752 0.6662 0.056 Uiso 1 1 calc R . .
C4_2 C 0.6901(5) 0.6945(4) 0.7751(6) 0.052(2) Uani 1 1 d . B .
H4_2 H 0.7261 0.7239 0.7930 0.062 Uiso 1 1 calc R . .
C5_2 C 0.6482(6) 0.6904(5) 0.8386(6) 0.065(3) Uani 1 1 d . . .
H5_2 H 0.6199 0.6568 0.8328 0.078 Uiso 1 1 calc R A 1
C6A_2 C 0.7068(17) 0.6966(14) 0.928(2) 0.080(9) Uiso 0.50 1 d P B 1
H6A1_2 H 0.6883 0.6705 0.9604 0.096 Uiso 0.50 1 calc PR B 1
H6A2_2 H 0.7461 0.6774 0.9149 0.096 Uiso 0.50 1 calc PR B 1
O6A_2 O 0.7354(9) 0.7182(7) 0.9755(11) 0.068(4) Uiso 0.50 1 d P B 1
C6B_2 C 0.6913(12) 0.6766(9) 0.9371(14) 0.047(5) Uiso 0.50 1 d P B 2
H6B1_2 H 0.7188 0.6431 0.9444 0.056 Uiso 0.50 1 calc PR B 2
H6B2_2 H 0.6611 0.6773 0.9751 0.056 Uiso 0.50 1 calc PR B 2
O6B_2 O 0.7504(11) 0.7403(9) 0.9465(13) 0.098(6) Uiso 0.50 1 d P B 2
O5_2 O 0.6053(4) 0.7393(3) 0.8355(5) 0.070(2) Uani 1 1 d . B .
O4_2 O 0.7267(3) 0.6439(2) 0.7711(4) 0.0508(16) Uani 1 1 d . . .
O3_2 O 0.6782(4) 0.7101(3) 0.6214(5) 0.066(2) Uani 1 1 d . . .
O2_2 O 0.5431(4) 0.7664(3) 0.5995(5) 0.069(2) Uani 1 1 d . . .
C1_3 C 0.8049(5) 0.6427(4) 0.8085(7) 0.055(3) Uani 1 1 d . B .
H1_3 H 0.8236 0.6797 0.8236 0.067 Uiso 1 1 calc R . .
C2_3 C 0.8341(6) 0.6194(4) 0.7392(7) 0.055(3) Uani 1 1 d . . .
H2_3 H 0.8876 0.6203 0.7631 0.065 Uiso 1 1 calc R B .
C3_3 C 0.8116(6) 0.5605(4) 0.7187(6) 0.054(3) Uani 1 1 d . B .
H3_3 H 0.7583 0.5591 0.6933 0.065 Uiso 1 1 calc R . .
C4_3 C 0.8337(5) 0.5296(4) 0.8034(6) 0.045(2) Uani 1 1 d . . .
H4_3 H 0.8871 0.5281 0.8276 0.053 Uiso 1 1 calc R B .
C5_3 C 0.8038(6) 0.5546(4) 0.8687(6) 0.056(3) Uani 1 1 d . B .
H5_3 H 0.7503 0.5538 0.8447 0.067 Uiso 1 1 calc R . .
C6_3 C 0.8266(7) 0.5277(5) 0.9579(6) 0.075(4) Uani 1 1 d . . .
H6A_3 H 0.8062 0.5478 0.9965 0.090 Uiso 1 1 calc R B .
H6B_3 H 0.8067 0.4913 0.9519 0.090 Uiso 1 1 calc R . .
O6_3 O 0.9025(5) 0.5252(4) 0.9960(5) 0.094(3) Uani 1 1 d . B .
O5_3 O 0.8265(4) 0.6102(3) 0.8827(4) 0.0589(18) Uani 1 1 d . . .
O4_3 O 0.8046(3) 0.4751(3) 0.7838(4) 0.0521(17) Uani 1 1 d . B .
O3_3 O 0.8427(4) 0.5376(3) 0.6563(4) 0.065(2) Uani 1 1 d . . .
O2_3 O 0.8125(4) 0.6521(3) 0.6601(5) 0.068(2) Uani 1 1 d . B .
C1_4 C 0.8515(5) 0.4297(4) 0.8085(6) 0.049(2) Uani 1 1 d . . .
H1_4 H 0.9022 0.4424 0.8244 0.058 Uiso 1 1 calc R B .
C2_4 C 0.8357(6) 0.3929(4) 0.7268(7) 0.057(3) Uani 1 1 d . B .
H2_4 H 0.8688 0.3616 0.7425 0.069 Uiso 1 1 calc R . .
C3_4 C 0.7609(6) 0.3729(4) 0.7027(5) 0.047(2) Uani 1 1 d . . .
H3_4 H 0.7274 0.4038 0.6866 0.057 Uiso 1 1 calc R B .
C4_4 C 0.7480(5) 0.3432(4) 0.7797(5) 0.047(2) Uani 1 1 d . B .
H4_4 H 0.7761 0.3093 0.7918 0.057 Uiso 1 1 calc R . .
C5_4 C 0.7701(5) 0.3796(4) 0.8618(6) 0.055(3) Uani 1 1 d . . .
H5_4 H 0.7356 0.4098 0.8529 0.066 Uiso 1 1 calc R B .
C6_4 C 0.7729(6) 0.3491(5) 0.9457(6) 0.065(3) Uani 1 1 d . B .
H6A_4 H 0.7853 0.3743 0.9947 0.078 Uiso 1 1 calc R . .
H6B_4 H 0.7250 0.3342 0.9391 0.078 Uiso 1 1 calc R . .
O6_4 O 0.8247(5) 0.3064(3) 0.9648(4) 0.082(2) Uani 1 1 d . . .
O5_4 O 0.8433(4) 0.4008(3) 0.8791(4) 0.0544(17) Uani 1 1 d . B .
O4_4 O 0.6714(3) 0.3318(3) 0.7545(4) 0.0540(17) Uani 1 1 d . . .
O3_4 O 0.7451(4) 0.3364(3) 0.6290(4) 0.0618(19) Uani 1 1 d . B .
O2_4 O 0.8501(4) 0.4212(3) 0.6562(4) 0.0602(18) Uani 1 1 d . . .
C1_5 C 0.6516(5) 0.2781(5) 0.7697(6) 0.061(3) Uani 1 1 d . B .
H1_5 H 0.6956 0.2555 0.7900 0.073 Uiso 1 1 calc R . .
C2_5 C 0.6007(6) 0.2560(5) 0.6823(7) 0.065(3) Uani 1 1 d . . .
H2_5 H 0.5903 0.2180 0.6919 0.078 Uiso 1 1 calc R B .
C3_5 C 0.5292(5) 0.2860(4) 0.6555(5) 0.047(2) Uani 1 1 d . B .
H3_5 H 0.5382 0.3238 0.6427 0.056 Uiso 1 1 calc R . .
C4_5 C 0.4971(5) 0.2855(5) 0.7291(6) 0.058(3) Uani 1 1 d . . .
H4_5 H 0.4854 0.2481 0.7404 0.070 Uiso 1 1 calc R B .
C5_5 C 0.5483(5) 0.3089(6) 0.8104(6) 0.074(4) Uani 1 1 d . B .
H5_5 H 0.5617 0.3443 0.7925 0.088 Uiso 1 1 calc R C 1
C6A_5 C 0.5155(16) 0.3219(12) 0.8853(19) 0.061(8) Uiso 0.40 1 d PG B 1
O6A_5 O 0.4983(15) 0.2696(11) 0.9118(18) 0.108(8) Uiso 0.40 1 d PG B 1
C6B_5 C 0.5227(15) 0.2953(11) 0.8952(19) 0.094(7) Uiso 0.60 1 d PG B 2
O6B_5 O 0.500(2) 0.2399(12) 0.894(2) 0.098(10) Uiso 0.30 1 d PG B 2
O6C_5 O 0.5712(16) 0.3322(13) 0.9581(19) 0.094(8) Uiso 0.30 1 d P B 2
O5_5 O 0.6150(4) 0.2781(4) 0.8350(4) 0.077(2) Uani 1 1 d . . .
O4_5 O 0.4294(3) 0.3180(3) 0.7012(4) 0.0550(17) Uani 1 1 d . B .
O3_5 O 0.4786(4) 0.2622(3) 0.5771(4) 0.068(2) Uani 1 1 d . . .
O2_5 O 0.6350(4) 0.2566(3) 0.6179(5) 0.0646(19) Uani 1 1 d . B .
C1_6 C 0.3650(5) 0.2925(4) 0.7044(6) 0.052(2) Uani 1 1 d . . .
H1_6 H 0.3738 0.2534 0.7130 0.063 Uiso 1 1 calc R B .
C2_6 C 0.3052(6) 0.3022(4) 0.6155(6) 0.054(3) Uani 1 1 d . B .
H2_6 H 0.2602 0.2846 0.6169 0.065 Uiso 1 1 calc R . .
C3_6 C 0.2911(6) 0.3633(4) 0.6030(6) 0.054(3) Uani 1 1 d . . .
H3_6 H 0.3353 0.3819 0.6007 0.065 Uiso 1 1 calc R B .
C4_6 C 0.2693(5) 0.3845(4) 0.6792(6) 0.051(2) Uani 1 1 d . B .
H4_6 H 0.2216 0.3698 0.6771 0.061 Uiso 1 1 calc R . .
C5_6 C 0.3267(6) 0.3706(5) 0.7665(6) 0.065(3) Uani 1 1 d . . .
H5_6 H 0.3717 0.3906 0.7714 0.078 Uiso 1 1 calc R B .
C6_6 C 0.3023(8) 0.3840(8) 0.8474(8) 0.101(5) Uani 1 1 d . B .
H6A_6 H 0.3418 0.3758 0.9010 0.121 Uiso 1 1 calc R . .
H6B_6 H 0.2913 0.4224 0.8475 0.121 Uiso 1 1 calc R . .
O6_6 O 0.2415(7) 0.3542(6) 0.8450(7) 0.136(4) Uani 1 1 d . . .
O5_6 O 0.3425(4) 0.3134(3) 0.7737(4) 0.065(2) Uani 1 1 d . B .
O4_6 O 0.2649(4) 0.4431(3) 0.6682(5) 0.0594(18) Uani 1 1 d . . .
O3_6 O 0.2324(4) 0.3724(3) 0.5231(4) 0.0650(19) Uani 1 1 d . B .
O2_6 O 0.3263(4) 0.2786(3) 0.5467(4) 0.0649(19) Uani 1 1 d . . .
C1_7 C 0.2033(6) 0.4703(5) 0.6717(7) 0.062(3) Uani 1 1 d . B .
H1_7 H 0.1661 0.4430 0.6707 0.074 Uiso 1 1 calc R . .
C2_7 C 0.1741(6) 0.5046(5) 0.5903(7) 0.061(3) Uani 1 1 d . . .
H2_7 H 0.1283 0.5212 0.5915 0.073 Uiso 1 1 calc R B .
C3_7 C 0.2275(6) 0.5502(4) 0.5916(6) 0.053(3) Uani 1 1 d . B .
H3_7 H 0.2735 0.5341 0.5902 0.064 Uiso 1 1 calc R . .
C4_7 C 0.2424(5) 0.5820(4) 0.6761(7) 0.052(2) Uani 1 1 d . . .
H4_7 H 0.1979 0.6010 0.6766 0.062 Uiso 1 1 calc R B .
C5_7 C 0.2694(7) 0.5450(5) 0.7562(7) 0.075(3) Uani 1 1 d . B .
H5_7 H 0.3100 0.5258 0.7453 0.090 Uiso 1 1 calc R D 1
C6A_7 C 0.307(2) 0.5675(15) 0.858(2) 0.113(12) Uiso 0.50 1 d P B 1
H6A1_7 H 0.3292 0.5395 0.9007 0.136 Uiso 0.50 1 calc PR B 1
H6A2_7 H 0.3398 0.5981 0.8632 0.136 Uiso 0.50 1 calc PR B 1
O6A_7 O 0.227(2) 0.5836(15) 0.854(2) 0.165(12) Uiso 0.50 1 d P B 1
C6B_7 C 0.2663(18) 0.5744(10) 0.8417(16) 0.061(6) Uiso 0.50 1 d P B 2
H6B1_7 H 0.3005 0.6044 0.8560 0.073 Uiso 0.50 1 calc PR B 2
H6B2_7 H 0.2794 0.5492 0.8908 0.073 Uiso 0.50 1 calc PR B 2
O6B_7 O 0.1839(14) 0.5964(10) 0.8238(16) 0.115(7) Uiso 0.50 1 d P B 2
O5_7 O 0.2155(4) 0.5014(3) 0.7485(5) 0.072(2) Uani 1 1 d . . .
O4_7 O 0.2988(3) 0.6207(3) 0.6794(4) 0.0496(16) Uani 1 1 d . B .
O3_7 O 0.1996(4) 0.5848(3) 0.5160(4) 0.069(2) Uani 1 1 d . . .
O2_7 O 0.1584(4) 0.4735(3) 0.5119(5) 0.073(2) Uani 1 1 d . B .
O_8 O 0.9549(4) 0.3500(3) 1.0791(5) 0.082(2) Uani 1 1 d . . .
O_9 O 1.0000 0.4393(5) 1.0000 0.086(3) Uani 1 2 d S . .
OA_10 O 0.5857(12) 0.8588(10) 0.5467(16) 0.102(7) Uiso 0.50 1 d P . .
OB_10 O 0.5903(9) 0.8473(8) 0.5131(13) 0.077(5) Uiso 0.50 1 d P . .
O_11 O 0.1016(6) 0.3967(4) 0.7988(7) 0.117(3) Uani 1 1 d . . .
O_12 O 0.0845(10) 0.5092(8) 0.8262(9) 0.197(7) Uani 1 1 d . . .
OA_13 O 0.4986(19) 0.9046(16) 0.640(2) 0.184(14) Uiso 0.50 1 d P . .
OB_13 O 0.4772(14) 0.8782(12) 0.6568(16) 0.123(8) Uiso 0.50 1 d P . .
OA_14 O 0.620(8) 0.066(6) 0.638(8) 0.50(8) Uiso 0.35 1 d P . .
OB_14 O 0.5837(10) 0.1544(8) 0.5387(12) 0.138(6) Uiso 0.65 1 d P . .
OA_15 O 0.0730(16) 0.6522(13) 0.409(2) 0.156(10) Uiso 0.50 1 d P . .
OB_15 O 0.0488(18) 0.6605(14) 0.346(2) 0.168(11) Uiso 0.50 1 d P . .
OA_16 O 0.3544(12) 0.2581(10) 0.9375(15) 0.125(7) Uiso 0.50 1 d P . .
OB_16 O 0.408(4) 0.191(4) 1.025(5) 0.41(4) Uiso 0.50 1 d P . .
OA_17 O 0.6273(17) 0.1667(13) 0.925(2) 0.154(9) Uiso 0.50 1 d P . .
OB_17 O 0.667(3) 0.165(2) 0.870(3) 0.258(19) Uiso 0.50 1 d P . .
OA_18 O 0.536(4) 0.077(3) 0.710(4) 0.33(3) Uiso 0.50 1 d P . .
OB_18 O 0.489(2) 0.0355(17) 0.649(2) 0.187(12) Uiso 0.50 1 d P . .
OC_18 O 0.4792(18) 0.0017(15) 0.586(2) 0.179(11) Uiso 0.50 1 d P . .
OD_18 O 0.5000 -0.043(2) 0.5000 0.181(16) Uiso 0.50 2 d SP . .
O_20 O 1.0000 0.6158(12) 1.0000 0.157(10) Uiso 0.70 2 d SP . .
O_21 O 0.520(4) 0.162(4) 0.863(5) 0.34(4) Uiso 0.40 1 d P . .
O1_26 O 0.451(3) 0.4732(19) 1.055(4) 0.43(3) Uiso 0.50 1 d PGU . .
O2_26 O 0.368(3) 0.486(4) 1.121(4) 0.61(5) Uiso 0.50 1 d PGU . .
C2_26 C 0.410(3) 0.507(3) 1.088(4) 0.52(4) Uiso 0.50 1 d PGU . .
C3_26 C 0.419(5) 0.565(3) 1.080(6) 0.44(4) Uiso 0.50 1 d PGU . .
C4_26 C 0.467(6) 0.5846(16) 1.042(7) 0.36(4) Uiso 0.50 1 d PGU . .
C5_26 C 0.560(5) 0.565(2) 0.968(6) 0.29(3) Uiso 0.50 1 d PGU . .
C6_26 C 0.598(4) 0.528(3) 0.936(4) 0.27(3) Uiso 0.50 1 d PGU . .
C7_26 C 0.586(3) 0.473(3) 0.944(4) 0.28(3) Uiso 0.50 1 d PGU . .
C8_26 C 0.537(4) 0.4543(16) 0.984(5) 0.25(3) Uiso 0.50 1 d PGU . .
C9_26 C 0.499(3) 0.4928(12) 1.016(3) 0.23(2) Uiso 0.50 1 d PGU . .
C10_26 C 0.509(4) 0.5482(13) 1.008(5) 0.28(2) Uiso 0.50 1 d PGU . .
O1_27 O 0.5281(12) 0.4587(10) 0.6713(17) 0.46(2) Uiso 1 1 d GU . .
O2_27 O 0.4612(14) 0.457(2) 0.7591(18) 0.57(3) Uiso 1 1 d GU . .
C2_27 C 0.4878(10) 0.4847(15) 0.7155(13) 0.45(2) Uiso 1 1 d GU . .
C3_27 C 0.4807(14) 0.5432(15) 0.7061(17) 0.39(2) Uiso 1 1 d GU . .
C4_27 C 0.5128(17) 0.5708(10) 0.655(2) 0.46(3) Uiso 1 1 d GU . .
C5_27 C 0.5892(17) 0.5680(13) 0.5563(19) 0.40(2) Uiso 1 1 d GU . .
C6_27 C 0.6280(13) 0.5378(18) 0.5141(14) 0.37(2) Uiso 1 1 d GU . .
C7_27 C 0.6325(13) 0.4819(18) 0.5241(16) 0.328(19) Uiso 1 1 d GU . .
C8_27 C 0.5990(14) 0.4555(13) 0.5765(19) 0.44(2) Uiso 1 1 d GU . .
C9_27 C 0.5605(9) 0.4864(9) 0.6194(12) 0.45(2) Uiso 1 1 d GU . .
C10_27 C 0.5543(12) 0.5425(9) 0.6099(14) 0.46(2) Uiso 1 1 d GU . .

loop_
_atom_site_aniso_label
_atom_site_aniso_U_11
_atom_site_aniso_U_22
_atom_site_aniso_U_33
_atom_site_aniso_U_23
_atom_site_aniso_U_13
_atom_site_aniso_U_12
C1_1 0.049(6) 0.035(5) 0.062(6) -0.008(5) 0.015(5) -0.004(4)
C2_1 0.065(6) 0.038(6) 0.053(6) -0.004(5) 0.010(5) -0.002(5)
C3_1 0.047(5) 0.043(6) 0.051(6) -0.006(5) 0.009(4) 0.003(5)
C4_1 0.051(6) 0.034(5) 0.047(5) -0.008(4) 0.012(4) 0.012(4)
C5_1 0.049(6) 0.046(6) 0.060(6) -0.006(5) 0.023(5) -0.010(5)
C6_1 0.058(6) 0.091(9) 0.039(5) -0.005(6) 0.012(5) -0.003(6)
O6_1 0.087(5) 0.077(6) 0.081(5) -0.036(5) 0.028(4) -0.004(5)
O5_1 0.061(4) 0.059(4) 0.054(4) -0.015(4) 0.020(3) -0.008(4)
O4_1 0.047(4) 0.039(4) 0.062(4) -0.004(3) 0.018(3) 0.002(3)
O3_1 0.075(5) 0.075(5) 0.053(4) 0.006(4) 0.016(4) -0.011(4)
O2_1 0.058(4) 0.060(4) 0.051(4) -0.008(3) -0.006(3) 0.003(4)
C1_2 0.034(5) 0.051(6) 0.074(7) -0.017(5) -0.002(5) 0.002(5)
C2_2 0.047(5) 0.034(5) 0.068(7) -0.004(5) 0.014(5) -0.002(4)
C3_2 0.044(5) 0.050(6) 0.046(5) 0.012(5) 0.013(4) -0.004(5)
C4_2 0.053(6) 0.039(6) 0.059(6) -0.011(5) 0.011(5) 0.000(5)
C5_2 0.076(7) 0.060(7) 0.052(6) -0.008(5) 0.013(6) 0.025(6)
O5_2 0.050(4) 0.072(5) 0.075(5) -0.032(4) 0.003(4) 0.017(4)
O4_2 0.053(4) 0.039(4) 0.055(4) -0.013(3) 0.009(3) -0.001(3)
O3_2 0.052(4) 0.079(5) 0.070(5) 0.010(4) 0.025(3) -0.004(4)
O2_2 0.055(4) 0.064(5) 0.076(5) 0.022(4) 0.006(4) -0.002(4)
C1_3 0.043(6) 0.052(6) 0.065(7) -0.011(6) 0.008(5) -0.002(5)
C2_3 0.053(6) 0.041(6) 0.071(7) 0.005(5) 0.023(5) 0.003(5)
C3_3 0.051(6) 0.059(7) 0.050(6) -0.003(5) 0.013(5) 0.006(5)
C4_3 0.045(5) 0.046(6) 0.042(5) 0.002(4) 0.012(4) 0.012(5)
C5_3 0.066(7) 0.048(6) 0.053(6) -0.008(5) 0.017(5) 0.016(5)
C6_3 0.105(10) 0.076(8) 0.041(6) 0.002(5) 0.018(6) 0.024(7)
O6_3 0.096(7) 0.102(7) 0.074(5) 0.001(5) 0.010(5) 0.036(6)
O5_3 0.067(4) 0.055(5) 0.053(4) -0.003(3) 0.017(4) 0.009(4)
O4_3 0.047(4) 0.057(4) 0.047(4) -0.007(3) 0.007(3) 0.006(3)
O3_3 0.096(6) 0.058(4) 0.060(4) 0.002(4) 0.050(4) 0.020(4)
O2_3 0.075(5) 0.053(4) 0.081(5) 0.010(4) 0.034(4) 0.003(4)
C1_4 0.055(6) 0.048(6) 0.040(5) 0.004(5) 0.010(4) 0.009(5)
C2_4 0.071(7) 0.049(6) 0.058(6) 0.008(5) 0.029(5) 0.018(6)
C3_4 0.067(6) 0.045(5) 0.031(5) 0.003(4) 0.018(4) 0.011(5)
C4_4 0.048(6) 0.054(6) 0.042(5) 0.015(5) 0.017(4) 0.014(5)
C5_4 0.057(6) 0.064(7) 0.038(5) -0.002(5) 0.004(4) 0.009(5)
C6_4 0.073(7) 0.088(9) 0.034(5) 0.000(6) 0.018(5) -0.019(7)
O6_4 0.107(6) 0.078(6) 0.053(4) 0.023(4) 0.013(4) -0.008(5)
O5_4 0.056(4) 0.067(5) 0.035(3) 0.013(3) 0.008(3) 0.006(4)
O4_4 0.044(4) 0.059(4) 0.052(4) 0.007(3) 0.005(3) 0.001(3)
O3_4 0.098(5) 0.049(4) 0.046(4) -0.008(3) 0.033(4) -0.002(4)
O2_4 0.084(5) 0.057(4) 0.051(4) 0.004(3) 0.037(4) 0.013(4)
C1_5 0.045(6) 0.083(9) 0.049(6) 0.001(6) 0.007(5) 0.004(6)
C2_5 0.054(6) 0.065(7) 0.077(7) 0.007(6) 0.021(6) 0.000(6)
C3_5 0.045(5) 0.056(6) 0.036(5) 0.006(4) 0.006(4) -0.001(5)
C4_5 0.049(6) 0.079(8) 0.057(6) 0.009(6) 0.029(5) -0.008(6)
C5_5 0.038(5) 0.145(12) 0.038(5) -0.004(7) 0.011(4) 0.011(7)
O5_5 0.081(5) 0.105(6) 0.044(4) 0.010(4) 0.017(4) -0.013(5)
O4_5 0.052(4) 0.058(4) 0.055(4) 0.005(3) 0.018(3) -0.006(4)
O3_5 0.060(4) 0.090(6) 0.050(4) -0.018(4) 0.012(3) -0.002(4)
O2_5 0.055(4) 0.079(5) 0.062(4) -0.015(4) 0.021(3) 0.004(4)
C1_6 0.050(6) 0.056(6) 0.062(6) 0.009(5) 0.032(5) -0.004(5)
C2_6 0.059(6) 0.064(7) 0.042(5) 0.007(5) 0.020(5) -0.018(5)
C3_6 0.063(6) 0.059(7) 0.042(5) -0.004(5) 0.018(5) -0.011(5)
C4_6 0.056(6) 0.053(6) 0.042(5) 0.010(5) 0.014(5) -0.010(5)
C5_6 0.078(7) 0.073(8) 0.047(6) 0.000(6) 0.025(6) -0.002(6)
C6_6 0.097(10) 0.163(15) 0.053(7) 0.007(9) 0.037(7) 0.035(11)
O6_6 0.149(9) 0.190(13) 0.103(7) 0.036(8) 0.088(7) 0.030(10)
O5_6 0.074(5) 0.084(6) 0.043(4) 0.009(4) 0.030(3) 0.008(4)
O4_6 0.053(4) 0.063(5) 0.071(5) -0.010(4) 0.033(4) -0.011(4)
O3_6 0.068(4) 0.077(5) 0.045(4) -0.002(4) 0.011(3) 0.011(4)
O2_6 0.065(4) 0.070(5) 0.059(4) -0.013(4) 0.020(3) -0.005(4)
C1_7 0.068(7) 0.063(7) 0.062(7) -0.002(6) 0.031(6) -0.022(6)
C2_7 0.051(6) 0.063(7) 0.068(7) -0.012(6) 0.018(5) -0.014(6)
C3_7 0.057(6) 0.053(6) 0.051(6) 0.001(5) 0.019(5) 0.005(5)
C4_7 0.051(6) 0.053(6) 0.064(6) -0.008(5) 0.037(5) -0.008(5)
C5_7 0.107(9) 0.073(8) 0.065(7) -0.013(6) 0.055(7) -0.027(7)
O5_7 0.097(6) 0.068(5) 0.072(5) -0.008(4) 0.056(4) -0.023(5)
O4_7 0.047(4) 0.050(4) 0.053(4) -0.005(3) 0.017(3) 0.000(3)
O3_7 0.087(5) 0.059(5) 0.054(4) 0.012(4) 0.013(4) -0.001(4)
O2_7 0.079(5) 0.061(5) 0.072(5) -0.018(4) 0.014(4) -0.014(4)
O_8 0.079(5) 0.074(5) 0.089(5) 0.007(5) 0.021(4) 0.002(5)
O_9 0.064(7) 0.089(9) 0.093(8) 0.000 0.010(6) 0.000
O_11 0.112(7) 0.111(8) 0.135(9) 0.004(7) 0.050(7) 0.001(7)
O_12 0.248(18) 0.217(17) 0.135(10) -0.039(12) 0.077(12) -0.002(15)

loop_
_atom_type_symbol
_atom_type_description
_atom_type_scat_dispersion_real
_atom_type_scat_dispersion_imag
_atom_type_scat_source
C C 0.0033 0.0016 'International Tables Vol C Tables 4.2.6.8 and 6.1.1.4'
H H 0.0000 0.0000 'International Tables Vol C Tables 4.2.6.8 and 6.1.1.4'
O O 0.0106 0.0060 'International Tables Vol C Tables 4.2.6.8 and 6.1.1.4'

loop_
_geom_angle_atom_site_label_1
_geom_angle_atom_site_label_2
_geom_angle_atom_site_label_3
_geom_angle
_geom_angle_site_symmetry_1
_geom_angle_site_symmetry_3
O5_1 C1_1 O4_7 110.2(8) . .
O5_1 C1_1 C2_1 109.0(7) . .
O4_7 C1_1 C2_1 107.4(8) . .
O2_1 C2_1 C3_1 111.6(8) . .
O2_1 C2_1 C1_1 108.9(8) . .
C3_1 C2_1 C1_1 110.3(8) . .
C2_1 C3_1 O3_1 110.8(8) . .
C2_1 C3_1 C4_1 110.2(8) . .
O3_1 C3_1 C4_1 108.7(8) . .
O4_1 C4_1 C3_1 109.4(7) . .
O4_1 C4_1 C5_1 108.0(7) . .
C3_1 C4_1 C5_1 110.9(8) . .
O5_1 C5_1 C4_1 110.2(8) . .
O5_1 C5_1 C6_1 104.0(7) . .
C4_1 C5_1 C6_1 114.0(8) . .
O6_1 C6_1 C5_1 112.8(9) . .
C1_1 O5_1 C5_1 114.2(7) . .
C1_2 O4_1 C4_1 119.3(7) . .
O4_1 C1_2 O5_2 111.2(9) . .
O4_1 C1_2 C2_2 109.9(8) . .
O5_2 C1_2 C2_2 111.1(8) . .
O2_2 C2_2 C3_2 111.1(8) . .
O2_2 C2_2 C1_2 109.5(8) . .
C3_2 C2_2 C1_2 108.9(8) . .
O3_2 C3_2 C2_2 111.3(7) . .
O3_2 C3_2 C4_2 109.7(7) . .
C2_2 C3_2 C4_2 109.9(8) . .
O4_2 C4_2 C5_2 110.5(8) . .
O4_2 C4_2 C3_2 107.3(7) . .
C5_2 C4_2 C3_2 109.3(8) . .
O5_2 C5_2 C4_2 110.4(9) . .
O5_2 C5_2 C6A_2 101.2(14) . .
C4_2 C5_2 C6A_2 103.4(15) . .
O5_2 C5_2 C6B_2 109.0(10) . .
C4_2 C5_2 C6B_2 118.3(12) . .
C6A_2 C5_2 C6B_2 23.1(13) . .
O6A_2 C6A_2 C5_2 152(3) . .
C5_2 C6B_2 O6B_2 90.7(14) . .
C1_2 O5_2 C5_2 112.6(7) . .
C1_3 O4_2 C4_2 117.5(7) . .
O5_3 C1_3 O4_2 110.9(8) . .
O5_3 C1_3 C2_3 109.4(8) . .
O4_2 C1_3 C2_3 106.9(8) . .
O2_3 C2_3 C1_3 111.2(8) . .
O2_3 C2_3 C3_3 111.2(9) . .
C1_3 C2_3 C3_3 112.0(9) . .
O3_3 C3_3 C4_3 111.9(8) . .
O3_3 C3_3 C2_3 111.8(9) . .
C4_3 C3_3 C2_3 108.1(8) . .
O4_3 C4_3 C5_3 109.0(8) . .
O4_3 C4_3 C3_3 107.3(7) . .
C5_3 C4_3 C3_3 111.6(8) . .
O5_3 C5_3 C4_3 109.7(8) . .
O5_3 C5_3 C6_3 106.8(9) . .
C4_3 C5_3 C6_3 115.3(8) . .
O6_3 C6_3 C5_3 112.3(10) . .
C1_3 O5_3 C5_3 115.2(7) . .
C1_4 O4_3 C4_3 120.2(7) . .
O5_4 C1_4 O4_3 113.7(7) . .
O5_4 C1_4 C2_4 110.4(8) . .
O4_3 C1_4 C2_4 107.1(7) . .
O2_4 C2_4 C3_4 112.5(8) . .
O2_4 C2_4 C1_4 110.4(8) . .
C3_4 C2_4 C1_4 109.5(8) . .
O3_4 C3_4 C2_4 111.2(8) . .
O3_4 C3_4 C4_4 108.7(8) . .
C2_4 C3_4 C4_4 110.7(8) . .
O4_4 C4_4 C3_4 106.7(7) . .
O4_4 C4_4 C5_4 109.5(7) . .
C3_4 C4_4 C5_4 110.0(8) . .
O5_4 C5_4 C6_4 104.6(7) . .
O5_4 C5_4 C4_4 111.2(8) . .
C6_4 C5_4 C4_4 112.9(9) . .
O6_4 C6_4 C5_4 112.2(8) . .
C1_4 O5_4 C5_4 112.8(7) . .
C1_5 O4_4 C4_4 116.4(7) . .
O4_4 C1_5 O5_5 110.3(9) . .
O4_4 C1_5 C2_5 107.6(8) . .
O5_5 C1_5 C2_5 110.3(8) . .
O2_5 C2_5 C3_5 113.3(8) . .
O2_5 C2_5 C1_5 110.9(8) . .
C3_5 C2_5 C1_5 110.3(9) . .
O3_5 C3_5 C4_5 110.2(8) . .
O3_5 C3_5 C2_5 110.5(8) . .
C4_5 C3_5 C2_5 110.2(8) . .
O4_5 C4_5 C5_5 109.5(9) . .
O4_5 C4_5 C3_5 107.8(7) . .
C5_5 C4_5 C3_5 111.2(8) . .
O5_5 C5_5 C4_5 108.9(10) . .
O5_5 C5_5 C6A_5 116.6(13) . .
C4_5 C5_5 C6A_5 115.9(13) . .
O5_5 C5_5 C6B_5 98.6(12) . .
C4_5 C5_5 C6B_5 111.2(12) . .
C6A_5 C5_5 C6B_5 24.4(11) . .
O6A_5 C6A_5 C5_5 104(2) . .
O6B_5 C6B_5 O6C_5 137(3) . .
O6B_5 C6B_5 C5_5 111(2) . .
O6C_5 C6B_5 C5_5 99(2) . .
C5_5 O5_5 C1_5 114.0(7) . .
C1_6 O4_5 C4_5 117.0(7) . .
O4_5 C1_6 O5_6 111.4(8) . .
O4_5 C1_6 C2_6 107.7(7) . .
O5_6 C1_6 C2_6 110.0(8) . .
O2_6 C2_6 C1_6 109.8(8) . .
O2_6 C2_6 C3_6 112.7(8) . .
C1_6 C2_6 C3_6 108.9(8) . .
O3_6 C3_6 C4_6 109.0(8) . .
O3_6 C3_6 C2_6 109.1(8) . .
C4_6 C3_6 C2_6 108.6(8) . .
O4_6 C4_6 C3_6 105.4(8) . .
O4_6 C4_6 C5_6 109.4(8) . .
C3_6 C4_6 C5_6 110.9(8) . .
O5_6 C5_6 C4_6 111.6(9) . .
O5_6 C5_6 C6_6 104.7(10) . .
C4_6 C5_6 C6_6 113.2(10) . .
O6_6 C6_6 C5_6 110.5(13) . .
C1_6 O5_6 C5_6 113.9(8) . .
C1_7 O4_6 C4_6 119.5(8) . .
O4_6 C1_7 O5_7 113.3(9) . .
O4_6 C1_7 C2_7 108.9(8) . .
O5_7 C1_7 C2_7 111.4(9) . .
O2_7 C2_7 C1_7 112.3(9) . .
O2_7 C2_7 C3_7 111.1(8) . .
C1_7 C2_7 C3_7 109.9(8) . .
O3_7 C3_7 C4_7 111.2(8) . .
O3_7 C3_7 C2_7 111.0(8) . .
C4_7 C3_7 C2_7 109.1(8) . .
O4_7 C4_7 C3_7 107.4(7) . .
O4_7 C4_7 C5_7 108.3(8) . .
C3_7 C4_7 C5_7 111.2(9) . .
O5_7 C5_7 C4_7 108.9(9) . .
O5_7 C5_7 C6B_7 100.7(12) . .
C4_7 C5_7 C6B_7 111.3(13) . .
O5_7 C5_7 C6A_7 113.7(15) . .
C4_7 C5_7 C6A_7 123.7(16) . .
C6B_7 C5_7 C6A_7 27.3(13) . .
O6A_7 C6A_7 C5_7 86(2) . .
C5_7 C6B_7 O6B_7 108.2(17) . .
C1_7 O5_7 C5_7 112.8(7) . .
C4_7 O4_7 C1_1 118.2(7) . .
OB_16 OA_17 OB_17 156(5) 2_657 .
OC_18 OB_18 OA_18 150(4) . .
C7_26 O1_26 C8_26 121(10) 2_657 2_657
C7_26 O1_26 C2_26 46(5) 2_657 .
C8_26 O1_26 C2_26 158(10) 2_657 .
C7_26 O1_26 C9_26 148(8) 2_657 .
C8_26 O1_26 C9_26 58(5) 2_657 .
C2_26 O1_26 C9_26 121.8 . .
C7_26 O1_26 C6_26 55(4) 2_657 2_657
C8_26 O1_26 C6_26 141(10) 2_657 2_657
C2_26 O1_26 C6_26 21(4) . 2_657
C9_26 O1_26 C6_26 104(3) . 2_657
C7_26 O1_26 C9_26 140(10) 2_657 2_657
C8_26 O1_26 C9_26 50(5) 2_657 2_657
C2_26 O1_26 C9_26 125.7(11) . 2_657
C9_26 O1_26 C9_26 12(3) . 2_657
C6_26 O1_26 C9_26 106(3) 2_657 2_657
C2_26 O2_26 C7_26 39.0(15) . 2_657
C7_26 C2_26 C6_26 114(10) 2_657 2_657
C7_26 C2_26 O2_26 92(5) 2_657 .
C6_26 C2_26 O2_26 125(10) 2_657 .
C7_26 C2_26 O1_26 30(7) 2_657 .
C6_26 C2_26 O1_26 107(10) 2_657 .
O2_26 C2_26 O1_26 117.1 . .
C7_26 C2_26 C3_26 139(5) 2_657 .
C6_26 C2_26 C3_26 33(10) 2_657 .
O2_26 C2_26 C3_26 125.5 . .
O1_26 C2_26 C3_26 117.4 . .
C6_26 C3_26 C5_26 89(8) 2_657 2_657
C6_26 C3_26 C4_26 115(7) 2_657 .
C5_26 C3_26 C4_26 29(8) 2_657 .
C6_26 C3_26 C2_26 20(7) 2_657 .
C5_26 C3_26 C2_26 99.8(7) 2_657 .
C4_26 C3_26 C2_26 121.0 . .
C6_26 C3_26 C7_26 16(6) 2_657 2_657
C5_26 C3_26 C7_26 83(3) 2_657 2_657
C4_26 C3_26 C7_26 106(3) . 2_657
C2_26 C3_26 C7_26 17(3) . 2_657
C5_26 C4_26 C3_26 44(10) 2_657 .
C5_26 C4_26 C10_26 88(10) 2_657 .
C3_26 C4_26 C10_26 120.2 . .
C5_26 C4_26 C10_26 78(8) 2_657 2_657
C3_26 C4_26 C10_26 116(4) . 2_657
C10_26 C4_26 C10_26 15(7) . 2_657
C5_26 C4_26 C6_26 22(10) 2_657 2_657
C3_26 C4_26 C6_26 27(3) . 2_657
C10_26 C4_26 C6_26 95(2) . 2_657
C10_26 C4_26 C6_26 90(3) 2_657 2_657
C4_26 C5_26 C3_26 108(10) 2_657 2_657
C4_26 C5_26 C10_26 66(10) 2_657 2_657
C3_26 C5_26 C10_26 143(10) 2_657 2_657
C4_26 C5_26 C6_26 148(10) 2_657 .
C3_26 C5_26 C6_26 46(4) 2_657 .
C10_26 C5_26 C6_26 120.8(16) 2_657 .
C4_26 C5_26 C10_26 74(10) 2_657 .
C3_26 C5_26 C10_26 153(9) 2_657 .
C10_26 C5_26 C10_26 13(6) 2_657 .
C6_26 C5_26 C10_26 120.4 . .
C3_26 C6_26 C2_26 127(10) 2_657 2_657
C3_26 C6_26 C5_26 45(9) 2_657 .
C2_26 C6_26 C5_26 137(10) 2_657 .
C3_26 C6_26 C7_26 153(10) 2_657 .
C2_26 C6_26 C7_26 42(8) 2_657 .
C5_26 C6_26 C7_26 120.11(6) . .
C3_26 C6_26 C4_26 38(5) 2_657 2_657
C2_26 C6_26 C4_26 131(10) 2_657 2_657
C5_26 C6_26 C4_26 11(7) . 2_657
C7_26 C6_26 C4_26 123(4) . 2_657
C3_26 C6_26 O1_26 129(10) 2_657 2_657
C2_26 C6_26 O1_26 52(6) 2_657 2_657
C5_26 C6_26 O1_26 97(3) . 2_657
C7_26 C6_26 O1_26 25(3) . 2_657
C4_26 C6_26 O1_26 99(6) 2_657 2_657
O1_26 C7_26 C2_26 104(10) 2_657 2_657
O1_26 C7_26 C8_26 33(9) 2_657 .
C2_26 C7_26 C8_26 134(6) 2_657 .
O1_26 C7_26 C6_26 100(7) 2_657 .
C2_26 C7_26 C6_26 24(5) 2_657 .
C8_26 C7_26 C6_26 121.1 . .
O1_26 C7_26 O2_26 140(10) 2_657 2_657
C2_26 C7_26 O2_26 49(5) 2_657 2_657
C8_26 C7_26 O2_26 167(4) . 2_657
C6_26 C7_26 O2_26 66.3(9) . 2_657
O1_26 C7_26 C9_26 21(6) 2_657 2_657
C2_26 C7_26 C9_26 99(5) 2_657 2_657
C8_26 C7_26 C9_26 34.6(11) . 2_657
C6_26 C7_26 C9_26 87.7(8) . 2_657
O2_26 C7_26 C9_26 147(4) 2_657 2_657
O1_26 C7_26 C3_26 90(9) 2_657 2_657
C2_26 C7_26 C3_26 25(3) 2_657 2_657
C8_26 C7_26 C3_26 114(4) . 2_657
C6_26 C7_26 C3_26 11(5) . 2_657
O2_26 C7_26 C3_26 72(3) 2_657 2_657
C9_26 C7_26 C3_26 79(3) 2_657 2_657
O1_26 C8_26 C9_26 83(5) 2_657 2_657
O1_26 C8_26 C7_26 26(8) 2_657 .
C9_26 C8_26 C7_26 104(4) 2_657 .
O1_26 C8_26 C9_26 102(5) 2_657 .
C9_26 C8_26 C9_26 21(5) 2_657 .
C7_26 C8_26 C9_26 118.2 . .
O1_26 C8_26 C8_26 133(10) 2_657 2_657
C9_26 C8_26 C8_26 55(4) 2_657 2_657
C7_26 C8_26 C8_26 158(2) . 2_657
C9_26 C8_26 C8_26 43.9(11) . 2_657
C9_26 C9_26 C8_26 104(10) 2_657 2_657
C9_26 C9_26 O1_26 136(10) 2_657 .
C8_26 C9_26 O1_26 39(5) 2_657 .
C9_26 C9_26 C10_26 81.7(15) 2_657 .
C8_26 C9_26 C10_26 153(5) 2_657 .
O1_26 C9_26 C10_26 121.5 . .
C9_26 C9_26 C8_26 55(7) 2_657 .
C8_26 C9_26 C8_26 81(5) 2_657 .
O1_26 C9_26 C8_26 116.6 . .
C10_26 C9_26 C8_26 121.9 . .
C9_26 C9_26 C10_26 77(5) 2_657 2_657
C8_26 C9_26 C10_26 140(9) 2_657 2_657
O1_26 C9_26 C10_26 116(5) . 2_657
C10_26 C9_26 C10_26 15(7) . 2_657
C8_26 C9_26 C10_26 125(5) . 2_657
C9_26 C9_26 O1_26 32(8) 2_657 2_657
C8_26 C9_26 O1_26 103(4) 2_657 2_657
O1_26 C9_26 O1_26 142(3) . 2_657
C10_26 C9_26 O1_26 95(3) . 2_657
C8_26 C9_26 O1_26 28(3) . 2_657
C10_26 C9_26 O1_26 97(5) 2_657 2_657
C9_26 C9_26 C7_26 130(10) 2_657 2_657
C8_26 C9_26 C7_26 42(4) 2_657 2_657
O1_26 C9_26 C7_26 11(3) . 2_657
C10_26 C9_26 C7_26 115.1(8) . 2_657
C8_26 C9_26 C7_26 122.1(9) . 2_657
C10_26 C9_26 C7_26 107(6) 2_657 2_657
O1_26 C9_26 C7_26 144(4) 2_657 2_657
C10_26 C10_26 C5_26 58(10) 2_657 2_657
C10_26 C10_26 C9_26 86(4) 2_657 .
C5_26 C10_26 C9_26 95.0(15) 2_657 .
C10_26 C10_26 C5_26 109(10) 2_657 .
C5_26 C10_26 C5_26 145(3) 2_657 .
C9_26 C10_26 C5_26 118.3 . .
C10_26 C10_26 C4_26 75(10) 2_657 .
C5_26 C10_26 C4_26 26(3) 2_657 .
C9_26 C10_26 C4_26 118.03(6) . .
C5_26 C10_26 C4_26 123.7 . .
C10_26 C10_26 C9_26 79(5) 2_657 2_657
C5_26 C10_26 C9_26 108(6) 2_657 2_657
C9_26 C10_26 C9_26 21(4) . 2_657
C5_26 C10_26 C9_26 101(4) . 2_657
C4_26 C10_26 C9_26 133(4) . 2_657
C10_26 C10_26 C4_26 91(10) 2_657 2_657
C5_26 C10_26 C4_26 116(7) 2_657 2_657
C9_26 C10_26 C4_26 141(5) . 2_657
C5_26 C10_26 C4_26 28(7) . 2_657
C4_26 C10_26 C4_26 99(5) . 2_657
C9_26 C10_26 C4_26 120(8) 2_657 2_657
C2_27 O1_27 C9_27 121.8 . .
O2_27 C2_27 O1_27 117.1 . .
O2_27 C2_27 C3_27 125.5 . .
O1_27 C2_27 C3_27 117.4 . .
C4_27 C3_27 C2_27 120.9 . .
C3_27 C4_27 C10_27 120.2 . .
C6_27 C5_27 C10_27 120.4 . .
C5_27 C6_27 C7_27 120.2 . .
C8_27 C7_27 C6_27 121.1 . .
C7_27 C8_27 C9_27 118.2 . .
O1_27 C9_27 C10_27 121.4 . .
O1_27 C9_27 C8_27 116.6 . .
C10_27 C9_27 C8_27 122.0 . .
C9_27 C10_27 C5_27 118.1 . .
C9_27 C10_27 C4_27 118.2 . .
C5_27 C10_27 C4_27 123.7 . .

loop_
_geom_bond_atom_site_label_1
_geom_bond_atom_site_label_2
_geom_bond_distance
_geom_bond_site_symmetry_2
C1_1 O5_1 1.409(11) .
C1_1 O4_7 1.440(11) .
C1_1 C2_1 1.528(14) .
C2_1 O2_1 1.462(11) .
C2_1 C3_1 1.464(13) .
C3_1 O3_1 1.473(12) .
C3_1 C4_1 1.495(12) .
C4_1 O4_1 1.455(10) .
C4_1 C5_1 1.505(13) .
C5_1 O5_1 1.479(11) .
C5_1 C6_1 1.546(14) .
C6_1 O6_1 1.410(14) .
O4_1 C1_2 1.407(11) .
C1_2 O5_2 1.405(12) .
C1_2 C2_2 1.506(14) .
C2_2 O2_2 1.437(11) .
C2_2 C3_2 1.487(13) .
C3_2 O3_2 1.461(11) .
C3_2 C4_2 1.516(13) .
C4_2 O4_2 1.447(11) .
C4_2 C5_2 1.495(14) .
C5_2 O5_2 1.455(12) .
C5_2 C6A_2 1.52(3) .
C5_2 C6B_2 1.57(2) .
C6A_2 O6A_2 0.95(3) .
C6B_2 O6B_2 1.92(3) .
O4_2 C1_3 1.436(11) .
C1_3 O5_3 1.384(12) .
C1_3 C2_3 1.513(14) .
C2_3 O2_3 1.449(12) .
C2_3 C3_3 1.519(14) .
C3_3 O3_3 1.438(11) .
C3_3 C4_3 1.495(13) .
C4_3 O4_3 1.450(12) .
C4_3 C5_3 1.485(13) .
C5_3 O5_3 1.435(12) .
C5_3 C6_3 1.508(14) .
C6_3 O6_3 1.398(15) .
O4_3 C1_4 1.414(11) .
C1_4 O5_4 1.391(11) .
C1_4 C2_4 1.542(14) .
C2_4 O2_4 1.432(12) .
C2_4 C3_4 1.457(14) .
C3_4 O3_4 1.438(10) .
C3_4 C4_4 1.524(12) .
C4_4 O4_4 1.432(11) .
C4_4 C5_4 1.536(13) .
C5_4 O5_4 1.449(12) .
C5_4 C6_4 1.529(14) .
C6_4 O6_4 1.415(14) .
O4_4 C1_5 1.421(14) .
C1_5 O5_5 1.441(12) .
C1_5 C2_5 1.531(15) .
C2_5 O2_5 1.396(12) .
C2_5 C3_5 1.503(14) .
C3_5 O3_5 1.448(10) .
C3_5 C4_5 1.502(12) .
C4_5 O4_5 1.474(12) .
C4_5 C5_5 1.478(14) .
C5_5 O5_5 1.437(13) .
C5_5 C6A_5 1.56(3) .
C5_5 C6B_5 1.62(3) .
C6A_5 O6A_5 1.4296 .
C6B_5 O6B_5 1.4305 .
C6B_5 O6C_5 1.45(4) .
O4_5 C1_6 1.410(11) .
C1_6 O5_6 1.416(11) .
C1_6 C2_6 1.539(13) .
C2_6 O2_6 1.419(11) .
C2_6 C3_6 1.531(15) .
C3_6 O3_6 1.429(12) .
C3_6 C4_6 1.510(13) .
C4_6 O4_6 1.454(12) .
C4_6 C5_6 1.521(14) .
C5_6 O5_6 1.439(14) .
C5_6 C6_6 1.553(15) .
C6_6 O6_6 1.376(19) .
O4_6 C1_7 1.383(13) .
C1_7 O5_7 1.405(12) .
C1_7 C2_7 1.505(15) .
C2_7 O2_7 1.421(12) .
C2_7 C3_7 1.522(14) .
C3_7 O3_7 1.438(11) .
C3_7 C4_7 1.512(14) .
C4_7 O4_7 1.436(11) .
C4_7 C5_7 1.525(16) .
C5_7 O5_7 1.475(13) .
C5_7 C6B_7 1.57(3) .
C5_7 C6A_7 1.66(4) .
C6A_7 O6A_7 1.57(5) .
C6B_7 O6B_7 1.62(4) .
OA_10 OB_10 0.64(3) .
OA_13 OB_13 0.86(4) .
OA_15 OB_15 0.99(3) .
OB_16 OA_17 1.34(8) 2_657
OA_17 OB_16 1.34(8) 2_657
OA_17 OB_17 1.35(4) .
OA_18 OB_18 1.51(7) .
OB_18 OC_18 1.27(4) .
O1_26 C7_26 0.71(11) 2_657
O1_26 C8_26 0.87(10) 2_657
O1_26 C2_26 1.3682 .
O1_26 C9_26 1.3725 .
O1_26 C6_26 1.67(7) 2_657
O1_26 C9_26 1.79(10) 2_657
O2_26 C2_26 1.2051 .
O2_26 C7_26 1.60(11) 2_657
C2_26 C7_26 1.01(6) 2_657
C2_26 C6_26 0.63(7) 2_657
C2_26 C3_26 1.4499 .
C3_26 C6_26 0.98(5) 2_657
C3_26 C5_26 0.98(15) 2_657
C3_26 C4_26 1.3568 .
C3_26 C7_26 2.31(2) 2_657
C4_26 C5_26 0.68(13) 2_657
C4_26 C10_26 1.4255 .
C4_26 C10_26 1.37(10) 2_657
C4_26 C6_26 1.99(9) 2_657
C5_26 C4_26 0.68(15) 2_657
C5_26 C3_26 0.98(15) 2_657
C5_26 C10_26 1.55(13) 2_657
C5_26 C6_26 1.3770 .
C5_26 C10_26 1.3990 .
C6_26 C3_26 0.98(7) 2_657
C6_26 C2_26 0.63(7) 2_657
C6_26 C7_26 1.3867 .
C6_26 C4_26 1.99(12) 2_657
C6_26 O1_26 1.67(10) 2_657
C7_26 O1_26 0.71(11) 2_657
C7_26 C2_26 1.01(6) 2_657
C7_26 C8_26 1.3775 .
C7_26 O2_26 1.60(10) 2_657
C7_26 C9_26 2.01(10) 2_657
C7_26 C3_26 2.31(3) 2_657
C8_26 O1_26 0.87(11) 2_657
C8_26 C9_26 1.18(6) 2_657
C8_26 C9_26 1.3965 .
C8_26 C8_26 1.67(12) 2_657
C9_26 C9_26 0.52(10) 2_657
C9_26 C8_26 1.18(7) 2_657
C9_26 C10_26 1.3896 .
C9_26 C10_26 1.41(4) 2_657
C9_26 O1_26 1.79(10) 2_657
C9_26 C7_26 2.01(11) 2_657
C10_26 C10_26 0.36(16) 2_657
C10_26 C5_26 1.55(15) 2_657
C10_26 C9_26 1.41(3) 2_657
C10_26 C4_26 1.37(13) 2_657
O1_27 C2_27 1.3694 .
O1_27 C9_27 1.3729 .
O2_27 C2_27 1.2056 .
C2_27 C3_27 1.4496 .
C3_27 C4_27 1.3582 .
C4_27 C10_27 1.4232 .
C5_27 C6_27 1.3796 .
C5_27 C10_27 1.4003 .
C6_27 C7_27 1.3865 .
C7_27 C8_27 1.3789 .
C8_27 C9_27 1.3939 .
C9_27 C10_27 1.3914 .

loop_
_geom_torsion_atom_site_label_1
_geom_torsion_atom_site_label_2
_geom_torsion_atom_site_label_3
_geom_torsion_atom_site_label_4
_geom_torsion
_geom_torsion_site_symmetry_1
_geom_torsion_site_symmetry_4
O5_1 C1_1 C2_1 O2_1 -178.0(7) . .
O4_7 C1_1 C2_1 O2_1 62.6(9) . .
O5_1 C1_1 C2_1 C3_1 59.1(10) . .
O4_7 C1_1 C2_1 C3_1 -60.2(10) . .
O2_1 C2_1 C3_1 O3_1 59.8(10) . .
C1_1 C2_1 C3_1 O3_1 -178.9(7) . .
O2_1 C2_1 C3_1 C4_1 -179.8(8) . .
C1_1 C2_1 C3_1 C4_1 -58.5(10) . .
C2_1 C3_1 C4_1 O4_1 175.0(8) . .
O3_1 C3_1 C4_1 O4_1 -63.4(9) . .
C2_1 C3_1 C4_1 C5_1 55.9(10) . .
O3_1 C3_1 C4_1 C5_1 177.5(7) . .
O4_1 C4_1 C5_1 O5_1 -172.1(7) . .
C3_1 C4_1 C5_1 O5_1 -52.2(10) . .
O4_1 C4_1 C5_1 C6_1 71.4(10) . .
C3_1 C4_1 C5_1 C6_1 -168.7(8) . .
O5_1 C5_1 C6_1 O6_1 -68.6(10) . .
C4_1 C5_1 C6_1 O6_1 51.5(12) . .
O4_7 C1_1 O5_1 C5_1 59.8(10) . .
C2_1 C1_1 O5_1 C5_1 -57.8(10) . .
C4_1 C5_1 O5_1 C1_1 55.5(10) . .
C6_1 C5_1 O5_1 C1_1 178.0(8) . .
C3_1 C4_1 O4_1 C1_2 129.2(9) . .
C5_1 C4_1 O4_1 C1_2 -110.0(9) . .
C4_1 O4_1 C1_2 O5_2 113.7(8) . .
C4_1 O4_1 C1_2 C2_2 -122.8(8) . .
O4_1 C1_2 C2_2 O2_2 56.6(10) . .
O5_2 C1_2 C2_2 O2_2 -179.9(8) . .
O4_1 C1_2 C2_2 C3_2 -65.1(9) . .
O5_2 C1_2 C2_2 C3_2 58.5(10) . .
O2_2 C2_2 C3_2 O3_2 60.4(10) . .
C1_2 C2_2 C3_2 O3_2 -178.9(7) . .
O2_2 C2_2 C3_2 C4_2 -177.9(8) . .
C1_2 C2_2 C3_2 C4_2 -57.2(10) . .
O3_2 C3_2 C4_2 O4_2 -60.4(10) . .
C2_2 C3_2 C4_2 O4_2 177.0(7) . .
O3_2 C3_2 C4_2 C5_2 179.7(8) . .
C2_2 C3_2 C4_2 C5_2 57.0(10) . .
O4_2 C4_2 C5_2 O5_2 -173.9(7) . .
C3_2 C4_2 C5_2 O5_2 -55.9(11) . .
O4_2 C4_2 C5_2 C6A_2 78.6(16) . .
C3_2 C4_2 C5_2 C6A_2 -163.4(15) . .
O4_2 C4_2 C5_2 C6B_2 59.7(14) . .
C3_2 C4_2 C5_2 C6B_2 177.6(12) . .
O5_2 C5_2 C6A_2 O6A_2 -23(7) . .
C4_2 C5_2 C6A_2 O6A_2 91(7) . .
C6B_2 C5_2 C6A_2 O6A_2 -136(10) . .
O5_2 C5_2 C6B_2 O6B_2 -67.6(13) . .
C4_2 C5_2 C6B_2 O6B_2 59.5(14) . .
C6A_2 C5_2 C6B_2 O6B_2 6(4) . .
O4_1 C1_2 O5_2 C5_2 63.5(11) . .
C2_2 C1_2 O5_2 C5_2 -59.3(11) . .
C4_2 C5_2 O5_2 C1_2 58.4(11) . .
C6A_2 C5_2 O5_2 C1_2 167.3(15) . .
C6B_2 C5_2 O5_2 C1_2 -170.1(12) . .
C5_2 C4_2 O4_2 C1_3 -109.7(9) . .
C3_2 C4_2 O4_2 C1_3 131.2(8) . .
C4_2 O4_2 C1_3 O5_3 112.2(9) . .
C4_2 O4_2 C1_3 C2_3 -128.7(8) . .
O5_3 C1_3 C2_3 O2_3 179.8(8) . .
O4_2 C1_3 C2_3 O2_3 59.7(10) . .
O5_3 C1_3 C2_3 C3_3 54.8(11) . .
O4_2 C1_3 C2_3 C3_3 -65.3(10) . .
O2_3 C2_3 C3_3 O3_3 58.0(10) . .
C1_3 C2_3 C3_3 O3_3 -176.9(8) . .
O2_3 C2_3 C3_3 C4_3 -178.4(8) . .
C1_3 C2_3 C3_3 C4_3 -53.4(11) . .
O3_3 C3_3 C4_3 O4_3 -62.8(10) . .
C2_3 C3_3 C4_3 O4_3 173.7(8) . .
O3_3 C3_3 C4_3 C5_3 177.9(8) . .
C2_3 C3_3 C4_3 C5_3 54.4(11) . .
O4_3 C4_3 C5_3 O5_3 -174.7(7) . .
C3_3 C4_3 C5_3 O5_3 -56.3(10) . .
O4_3 C4_3 C5_3 C6_3 64.7(11) . .
C3_3 C4_3 C5_3 C6_3 -176.9(10) . .
O5_3 C5_3 C6_3 O6_3 -65.9(11) . .
C4_3 C5_3 C6_3 O6_3 56.3(13) . .
O4_2 C1_3 O5_3 C5_3 59.7(10) . .
C2_3 C1_3 O5_3 C5_3 -58.0(10) . .
C4_3 C5_3 O5_3 C1_3 59.4(10) . .
C6_3 C5_3 O5_3 C1_3 -175.0(8) . .
C5_3 C4_3 O4_3 C1_4 -113.6(8) . .
C3_3 C4_3 O4_3 C1_4 125.4(8) . .
C4_3 O4_3 C1_4 O5_4 107.1(9) . .
C4_3 O4_3 C1_4 C2_4 -130.7(8) . .
O5_4 C1_4 C2_4 O2_4 -175.2(7) . .
O4_3 C1_4 C2_4 O2_4 60.5(10) . .
O5_4 C1_4 C2_4 C3_4 60.4(10) . .
O4_3 C1_4 C2_4 C3_4 -63.9(10) . .
O2_4 C2_4 C3_4 O3_4 59.3(10) . .
C1_4 C2_4 C3_4 O3_4 -177.5(7) . .
O2_4 C2_4 C3_4 C4_4 -179.8(8) . .
C1_4 C2_4 C3_4 C4_4 -56.6(10) . .
O3_4 C3_4 C4_4 O4_4 -65.6(9) . .
C2_4 C3_4 C4_4 O4_4 172.0(8) . .
O3_4 C3_4 C4_4 C5_4 175.7(7) . .
C2_4 C3_4 C4_4 C5_4 53.3(10) . .
O4_4 C4_4 C5_4 O5_4 -168.6(7) . .
C3_4 C4_4 C5_4 O5_4 -51.6(10) . .
O4_4 C4_4 C5_4 C6_4 74.2(10) . .
C3_4 C4_4 C5_4 C6_4 -168.8(8) . .
O5_4 C5_4 C6_4 O6_4 -60.0(11) . .
C4_4 C5_4 C6_4 O6_4 61.0(11) . .
O4_3 C1_4 O5_4 C5_4 60.0(10) . .
C2_4 C1_4 O5_4 C5_4 -60.5(10) . .
C6_4 C5_4 O5_4 C1_4 179.2(8) . .
C4_4 C5_4 O5_4 C1_4 57.1(10) . .
C3_4 C4_4 O4_4 C1_5 132.7(8) . .
C5_4 C4_4 O4_4 C1_5 -108.3(9) . .
C4_4 O4_4 C1_5 O5_5 114.2(8) . .
C4_4 O4_4 C1_5 C2_5 -125.5(8) . .
O4_4 C1_5 C2_5 O2_5 58.7(11) . .
O5_5 C1_5 C2_5 O2_5 179.0(9) . .
O4_4 C1_5 C2_5 C3_5 -67.7(10) . .
O5_5 C1_5 C2_5 C3_5 52.7(12) . .
O2_5 C2_5 C3_5 O3_5 60.1(11) . .
C1_5 C2_5 C3_5 O3_5 -174.9(8) . .
O2_5 C2_5 C3_5 C4_5 -177.8(9) . .
C1_5 C2_5 C3_5 C4_5 -52.8(12) . .
O3_5 C3_5 C4_5 O4_5 -60.8(10) . .
C2_5 C3_5 C4_5 O4_5 176.9(8) . .
O3_5 C3_5 C4_5 C5_5 179.1(9) . .
C2_5 C3_5 C4_5 C5_5 56.8(13) . .
O4_5 C4_5 C5_5 O5_5 -177.8(8) . .
C3_5 C4_5 C5_5 O5_5 -58.7(13) . .
O4_5 C4_5 C5_5 C6A_5 48.4(17) . .
C3_5 C4_5 C5_5 C6A_5 167.5(15) . .
O4_5 C4_5 C5_5 C6B_5 74.6(15) . .
C3_5 C4_5 C5_5 C6B_5 -166.3(13) . .
O5_5 C5_5 C6A_5 O6A_5 -63(2) . .
C4_5 C5_5 C6A_5 O6A_5 67(2) . .
C6B_5 C5_5 C6A_5 O6A_5 -18(3) . .
O5_5 C5_5 C6B_5 O6B_5 -70(2) . .
C4_5 C5_5 C6B_5 O6B_5 44(3) . .
C6A_5 C5_5 C6B_5 O6B_5 150(5) . .
O5_5 C5_5 C6B_5 O6C_5 78(2) . .
C4_5 C5_5 C6B_5 O6C_5 -167.9(18) . .
C6A_5 C5_5 C6B_5 O6C_5 -62(4) . .
C4_5 C5_5 O5_5 C1_5 60.3(12) . .
C6A_5 C5_5 O5_5 C1_5 -166.3(14) . .
C6B_5 C5_5 O5_5 C1_5 176.3(12) . .
O4_4 C1_5 O5_5 C5_5 61.1(11) . .
C2_5 C1_5 O5_5 C5_5 -57.5(12) . .
C5_5 C4_5 O4_5 C1_6 -113.8(9) . .
C3_5 C4_5 O4_5 C1_6 125.1(9) . .
C4_5 O4_5 C1_6 O5_6 108.2(9) . .
C4_5 O4_5 C1_6 C2_6 -131.0(8) . .
O4_5 C1_6 C2_6 O2_6 61.6(10) . .
O5_6 C1_6 C2_6 O2_6 -176.8(8) . .
O4_5 C1_6 C2_6 C3_6 -62.3(10) . .
O5_6 C1_6 C2_6 C3_6 59.3(10) . .
O2_6 C2_6 C3_6 O3_6 61.4(10) . .
C1_6 C2_6 C3_6 O3_6 -176.5(7) . .
O2_6 C2_6 C3_6 C4_6 -179.9(7) . .
C1_6 C2_6 C3_6 C4_6 -57.7(10) . .
O3_6 C3_6 C4_6 O4_6 -67.5(10) . .
C2_6 C3_6 C4_6 O4_6 173.7(8) . .
O3_6 C3_6 C4_6 C5_6 174.1(8) . .
C2_6 C3_6 C4_6 C5_6 55.4(11) . .
O4_6 C4_6 C5_6 O5_6 -169.7(8) . .
C3_6 C4_6 C5_6 O5_6 -53.8(11) . .
O4_6 C4_6 C5_6 C6_6 72.5(13) . .
C3_6 C4_6 C5_6 C6_6 -171.7(11) . .
O5_6 C5_6 C6_6 O6_6 -60.0(14) . .
C4_6 C5_6 C6_6 O6_6 61.8(16) . .
O4_5 C1_6 O5_6 C5_6 60.4(11) . .
C2_6 C1_6 O5_6 C5_6 -59.0(11) . .
C4_6 C5_6 O5_6 C1_6 56.2(11) . .
C6_6 C5_6 O5_6 C1_6 179.1(9) . .
C3_6 C4_6 O4_6 C1_7 129.9(9) . .
C5_6 C4_6 O4_6 C1_7 -110.8(10) . .
C4_6 O4_6 C1_7 O5_7 108.5(10) . .
C4_6 O4_6 C1_7 C2_7 -127.0(9) . .
O4_6 C1_7 C2_7 O2_7 56.9(11) . .
O5_7 C1_7 C2_7 O2_7 -177.5(8) . .
O4_6 C1_7 C2_7 C3_7 -67.4(11) . .
O5_7 C1_7 C2_7 C3_7 58.2(11) . .
O2_7 C2_7 C3_7 O3_7 57.2(11) . .
C1_7 C2_7 C3_7 O3_7 -177.9(8) . .
O2_7 C2_7 C3_7 C4_7 180.0(8) . .
C1_7 C2_7 C3_7 C4_7 -55.1(11) . .
O3_7 C3_7 C4_7 O4_7 -63.6(10) . .
C2_7 C3_7 C4_7 O4_7 173.7(8) . .
O3_7 C3_7 C4_7 C5_7 178.0(8) . .
C2_7 C3_7 C4_7 C5_7 55.3(11) . .
O4_7 C4_7 C5_7 O5_7 -173.7(7) . .
C3_7 C4_7 C5_7 O5_7 -55.8(11) . .
O4_7 C4_7 C5_7 C6B_7 76.3(15) . .
C3_7 C4_7 C5_7 C6B_7 -165.9(14) . .
O4_7 C4_7 C5_7 C6A_7 49(2) . .
C3_7 C4_7 C5_7 C6A_7 166.6(19) . .
O5_7 C5_7 C6A_7 O6A_7 -61(2) . .
C4_7 C5_7 C6A_7 O6A_7 75(2) . .
C6B_7 C5_7 C6A_7 O6A_7 5(3) . .
O5_7 C5_7 C6B_7 O6B_7 -60.8(18) . .
C4_7 C5_7 C6B_7 O6B_7 54(2) . .
C6A_7 C5_7 C6B_7 O6B_7 177(5) . .
O4_6 C1_7 O5_7 C5_7 62.5(12) . .
C2_7 C1_7 O5_7 C5_7 -60.6(12) . .
C4_7 C5_7 O5_7 C1_7 58.6(12) . .
C6B_7 C5_7 O5_7 C1_7 175.7(13) . .
C6A_7 C5_7 O5_7 C1_7 -159.1(18) . .
C3_7 C4_7 O4_7 C1_1 123.3(9) . .
C5_7 C4_7 O4_7 C1_1 -116.5(9) . .
O5_1 C1_1 O4_7 C4_7 112.9(8) . .
C2_1 C1_1 O4_7 C4_7 -128.6(8) . .
C7_26 O2_26 C2_26 C6_26 121(15) 2_657 2_657
C7_26 O2_26 C2_26 O1_26 -18(7) 2_657 .
C7_26 O2_26 C2_26 C3_26 162(7) 2_657 .
C8_26 O1_26 C2_26 C7_26 58(17) 2_657 2_657
C9_26 O1_26 C2_26 C7_26 142(12) . 2_657
C6_26 O1_26 C2_26 C7_26 108(19) 2_657 2_657
C9_26 O1_26 C2_26 C7_26 128(16) 2_657 2_657
C7_26 O1_26 C2_26 C6_26 -108(19) 2_657 2_657
C8_26 O1_26 C2_26 C6_26 -50(15) 2_657 2_657
C9_26 O1_26 C2_26 C6_26 34(11) . 2_657
C9_26 O1_26 C2_26 C6_26 21(9) 2_657 2_657
C7_26 O1_26 C2_26 O2_26 38(12) 2_657 .
C8_26 O1_26 C2_26 O2_26 96(13) 2_657 .
C9_26 O1_26 C2_26 O2_26 179.6 . .
C6_26 O1_26 C2_26 O2_26 146(11) 2_657 .
C9_26 O1_26 C2_26 O2_26 166(4) 2_657 .
C7_26 O1_26 C2_26 C3_26 -142(12) 2_657 .
C8_26 O1_26 C2_26 C3_26 -84(13) 2_657 .
C9_26 O1_26 C2_26 C3_26 -0.1 . .
C6_26 O1_26 C2_26 C3_26 -34(11) 2_657 .
C9_26 O1_26 C2_26 C3_26 -13(4) 2_657 .
C7_26 C2_26 C3_26 C6_26 51(18) 2_657 2_657
O2_26 C2_26 C3_26 C6_26 -100(20) . 2_657
O1_26 C2_26 C3_26 C6_26 79(20) . 2_657
C7_26 C2_26 C3_26 C5_26 -8(16) 2_657 2_657
C6_26 C2_26 C3_26 C5_26 -59(18) 2_657 2_657
O2_26 C2_26 C3_26 C5_26 -159(12) . 2_657
O1_26 C2_26 C3_26 C5_26 21(12) . 2_657
C7_26 C2_26 C3_26 C4_26 -28(11) 2_657 .
C6_26 C2_26 C3_26 C4_26 -79(20) 2_657 .
O2_26 C2_26 C3_26 C4_26 -179.7 . .
O1_26 C2_26 C3_26 C4_26 0.0 . .
C6_26 C2_26 C3_26 C7_26 -51(18) 2_657 2_657
O2_26 C2_26 C3_26 C7_26 -151(11) . 2_657
O1_26 C2_26 C3_26 C7_26 28(11) . 2_657
C6_26 C3_26 C4_26 C5_26 25(11) 2_657 2_657
C2_26 C3_26 C4_26 C5_26 47(17) . 2_657
C7_26 C3_26 C4_26 C5_26 38(18) 2_657 2_657
C6_26 C3_26 C4_26 C10_26 -22(8) 2_657 .
C5_26 C3_26 C4_26 C10_26 -47(17) 2_657 .
C2_26 C3_26 C4_26 C10_26 0.0 . .
C7_26 C3_26 C4_26 C10_26 -8(3) 2_657 .
C6_26 C3_26 C4_26 C10_26 -6(3) 2_657 2_657
C5_26 C3_26 C4_26 C10_26 -31(11) 2_657 2_657
C2_26 C3_26 C4_26 C10_26 16(7) . 2_657
C7_26 C3_26 C4_26 C10_26 8(8) 2_657 2_657
C5_26 C3_26 C4_26 C6_26 -25(11) 2_657 2_657
C2_26 C3_26 C4_26 C6_26 22(8) . 2_657
C7_26 C3_26 C4_26 C6_26 14(7) 2_657 2_657
C4_26 C5_26 C6_26 C3_26 42(13) 2_657 2_657
C10_26 C5_26 C6_26 C3_26 136(22) 2_657 2_657
C10_26 C5_26 C6_26 C3_26 151(16) . 2_657
C4_26 C5_26 C6_26 C2_26 -58(24) 2_657 2_657
C3_26 C5_26 C6_26 C2_26 -100(23) 2_657 2_657
C10_26 C5_26 C6_26 C2_26 36(9) 2_657 2_657
C10_26 C5_26 C6_26 C2_26 50(12) . 2_657
C4_26 C5_26 C6_26 C7_26 -108(22) 2_657 .
C3_26 C5_26 C6_26 C7_26 -150(16) 2_657 .
C10_26 C5_26 C6_26 C7_26 -14(7) 2_657 .
C10_26 C5_26 C6_26 C7_26 0.2 . .
C3_26 C5_26 C6_26 C4_26 -42(13) 2_657 2_657
C10_26 C5_26 C6_26 C4_26 94(26) 2_657 2_657
C10_26 C5_26 C6_26 C4_26 109(22) . 2_657
C4_26 C5_26 C6_26 O1_26 -98(22) 2_657 2_657
C3_26 C5_26 C6_26 O1_26 -139(16) 2_657 2_657
C10_26 C5_26 C6_26 O1_26 -3(8) 2_657 2_657
C10_26 C5_26 C6_26 O1_26 11(4) . 2_657
C3_26 C6_26 C7_26 O1_26 -23(22) 2_657 2_657
C2_26 C6_26 C7_26 O1_26 -101(19) 2_657 2_657
C5_26 C6_26 C7_26 O1_26 27(9) . 2_657
C4_26 C6_26 C7_26 O1_26 15(13) 2_657 2_657
C3_26 C6_26 C7_26 C2_26 78(25) 2_657 2_657
C5_26 C6_26 C7_26 C2_26 128(15) . 2_657
C4_26 C6_26 C7_26 C2_26 116(20) 2_657 2_657
O1_26 C6_26 C7_26 C2_26 101(19) 2_657 2_657
C3_26 C6_26 C7_26 C8_26 -50(21) 2_657 .
C2_26 C6_26 C7_26 C8_26 -129(15) 2_657 .
C5_26 C6_26 C7_26 C8_26 -0.5 . .
C4_26 C6_26 C7_26 C8_26 -13(8) 2_657 .
O1_26 C6_26 C7_26 C8_26 -27(10) 2_657 .
C3_26 C6_26 C7_26 O2_26 117(22) 2_657 2_657
C2_26 C6_26 C7_26 O2_26 39(12) 2_657 2_657
C5_26 C6_26 C7_26 O2_26 167(5) . 2_657
C4_26 C6_26 C7_26 O2_26 155(10) 2_657 2_657
O1_26 C6_26 C7_26 O2_26 141(13) 2_657 2_657
C3_26 C6_26 C7_26 C9_26 -41(20) 2_657 2_657
C2_26 C6_26 C7_26 C9_26 -119(17) 2_657 2_657
C5_26 C6_26 C7_26 C9_26 9(3) . 2_657
C4_26 C6_26 C7_26 C9_26 -3(8) 2_657 2_657
O1_26 C6_26 C7_26 C9_26 -18(7) 2_657 2_657
C2_26 C6_26 C7_26 C3_26 -78(25) 2_657 2_657
C5_26 C6_26 C7_26 C3_26 50(21) . 2_657
C4_26 C6_26 C7_26 C3_26 38(15) 2_657 2_657
O1_26 C6_26 C7_26 C3_26 23(22) 2_657 2_657
C2_26 C7_26 C8_26 O1_26 29(11) 2_657 2_657
C6_26 C7_26 C8_26 O1_26 56(13) . 2_657
O2_26 C7_26 C8_26 O1_26 -66(20) 2_657 2_657
C9_26 C7_26 C8_26 O1_26 39(10) 2_657 2_657
C3_26 C7_26 C8_26 O1_26 46(14) 2_657 2_657
O1_26 C7_26 C8_26 C9_26 -39(10) 2_657 2_657
C2_26 C7_26 C8_26 C9_26 -10(5) 2_657 2_657
C6_26 C7_26 C8_26 C9_26 17(5) . 2_657
O2_26 C7_26 C8_26 C9_26 -105(15) 2_657 2_657
C3_26 C7_26 C8_26 C9_26 7(6) 2_657 2_657
O1_26 C7_26 C8_26 C9_26 -56(13) 2_657 .
C2_26 C7_26 C8_26 C9_26 -27(8) 2_657 .
C6_26 C7_26 C8_26 C9_26 0.1 . .
O2_26 C7_26 C8_26 C9_26 -122(11) 2_657 .
C9_26 C7_26 C8_26 C9_26 -17(5) 2_657 .
C3_26 C7_26 C8_26 C9_26 -9(6) 2_657 .
O1_26 C7_26 C8_26 C8_26 -26(11) 2_657 2_657
C2_26 C7_26 C8_26 C8_26 3(13) 2_657 2_657
C6_26 C7_26 C8_26 C8_26 30(13) . 2_657
O2_26 C7_26 C8_26 C8_26 -92(21) 2_657 2_657
C9_26 C7_26 C8_26 C8_26 13(10) 2_657 2_657
C3_26 C7_26 C8_26 C8_26 20(16) 2_657 2_657
C7_26 O1_26 C9_26 C9_26 -57(17) 2_657 2_657
C8_26 O1_26 C9_26 C9_26 41(9) 2_657 2_657
C2_26 O1_26 C9_26 C9_26 -113(9) . 2_657
C6_26 O1_26 C9_26 C9_26 -101(12) 2_657 2_657
C7_26 O1_26 C9_26 C8_26 -98(22) 2_657 2_657
C2_26 O1_26 C9_26 C8_26 -155(11) . 2_657
C6_26 O1_26 C9_26 C8_26 -143(13) 2_657 2_657
C9_26 O1_26 C9_26 C8_26 -41(9) 2_657 2_657
C7_26 O1_26 C9_26 C10_26 57(12) 2_657 .
C8_26 O1_26 C9_26 C10_26 155(11) 2_657 .
C2_26 O1_26 C9_26 C10_26 0.3 . .
C6_26 O1_26 C9_26 C10_26 12(4) 2_657 .
C9_26 O1_26 C9_26 C10_26 113(9) 2_657 .
C7_26 O1_26 C9_26 C8_26 -123(12) 2_657 .
C8_26 O1_26 C9_26 C8_26 -25(11) 2_657 .
C2_26 O1_26 C9_26 C8_26 -179.1 . .
C6_26 O1_26 C9_26 C8_26 -167(4) 2_657 .
C9_26 O1_26 C9_26 C8_26 -66(9) 2_657 .
C7_26 O1_26 C9_26 C10_26 41(13) 2_657 2_657
C8_26 O1_26 C9_26 C10_26 140(12) 2_657 2_657
C2_26 O1_26 C9_26 C10_26 -15(7) . 2_657
C6_26 O1_26 C9_26 C10_26 -3(4) 2_657 2_657
C9_26 O1_26 C9_26 C10_26 98(13) 2_657 2_657
C7_26 O1_26 C9_26 O1_26 -106(18) 2_657 2_657
C8_26 O1_26 C9_26 O1_26 -8(6) 2_657 2_657
C2_26 O1_26 C9_26 O1_26 -162(6) . 2_657
C6_26 O1_26 C9_26 O1_26 -150(9) 2_657 2_657
C9_26 O1_26 C9_26 O1_26 -49(6) 2_657 2_657
C8_26 O1_26 C9_26 C7_26 98(22) 2_657 2_657
C2_26 O1_26 C9_26 C7_26 -56(12) . 2_657
C6_26 O1_26 C9_26 C7_26 -44(11) 2_657 2_657
C9_26 O1_26 C9_26 C7_26 57(17) 2_657 2_657
O1_26 C8_26 C9_26 C9_26 28(7) 2_657 2_657
C7_26 C8_26 C9_26 C9_26 50(12) . 2_657
C8_26 C8_26 C9_26 C9_26 -114(17) 2_657 2_657
O1_26 C8_26 C9_26 C8_26 143(15) 2_657 2_657
C9_26 C8_26 C9_26 C8_26 114(17) 2_657 2_657
C7_26 C8_26 C9_26 C8_26 165(8) . 2_657
O1_26 C8_26 C9_26 O1_26 158(8) 2_657 .
C9_26 C8_26 C9_26 O1_26 130(12) 2_657 .
C7_26 C8_26 C9_26 O1_26 -179.8 . .
C8_26 C8_26 C9_26 O1_26 15(8) 2_657 .
O1_26 C8_26 C9_26 C10_26 -21(8) 2_657 .
C9_26 C8_26 C9_26 C10_26 -50(12) 2_657 .
C7_26 C8_26 C9_26 C10_26 0.7 . .
C8_26 C8_26 C9_26 C10_26 -164(7) 2_657 .
O1_26 C8_26 C9_26 C10_26 -4(11) 2_657 2_657
C9_26 C8_26 C9_26 C10_26 -33(11) 2_657 2_657
C7_26 C8_26 C9_26 C10_26 18(8) . 2_657
C8_26 C8_26 C9_26 C10_26 -147(10) 2_657 2_657
C9_26 C8_26 C9_26 O1_26 -28(7) 2_657 2_657
C7_26 C8_26 C9_26 O1_26 22(8) . 2_657
C8_26 C8_26 C9_26 O1_26 -143(15) 2_657 2_657
O1_26 C8_26 C9_26 C7_26 147(12) 2_657 2_657
C9_26 C8_26 C9_26 C7_26 119(15) 2_657 2_657
C7_26 C8_26 C9_26 C7_26 169(4) . 2_657
C8_26 C8_26 C9_26 C7_26 4(4) 2_657 2_657
C9_26 C9_26 C10_26 C10_26 70(20) 2_657 2_657
C8_26 C9_26 C10_26 C10_26 -35(24) 2_657 2_657
O1_26 C9_26 C10_26 C10_26 -71(21) . 2_657
C8_26 C9_26 C10_26 C10_26 109(21) . 2_657
O1_26 C9_26 C10_26 C10_26 99(21) 2_657 2_657
C7_26 C9_26 C10_26 C10_26 -61(21) 2_657 2_657
C9_26 C9_26 C10_26 C5_26 127(15) 2_657 2_657
C8_26 C9_26 C10_26 C5_26 23(18) 2_657 2_657
O1_26 C9_26 C10_26 C5_26 -13(7) . 2_657
C8_26 C9_26 C10_26 C5_26 166(7) . 2_657
C10_26 C9_26 C10_26 C5_26 58(18) 2_657 2_657
O1_26 C9_26 C10_26 C5_26 156(8) 2_657 2_657
C7_26 C9_26 C10_26 C5_26 -3(8) 2_657 2_657
C9_26 C9_26 C10_26 C5_26 -40(12) 2_657 .
C8_26 C9_26 C10_26 C5_26 -144(15) 2_657 .
O1_26 C9_26 C10_26 C5_26 179.5 . .
C8_26 C9_26 C10_26 C5_26 -1.1 . .
C10_26 C9_26 C10_26 C5_26 -110(21) 2_657 .
O1_26 C9_26 C10_26 C5_26 -11(4) 2_657 .
C7_26 C9_26 C10_26 C5_26 -170(4) 2_657 .
C9_26 C9_26 C10_26 C4_26 140(12) 2_657 .
C8_26 C9_26 C10_26 C4_26 36(15) 2_657 .
O1_26 C9_26 C10_26 C4_26 -0.3 . .
C8_26 C9_26 C10_26 C4_26 179.1 . .
C10_26 C9_26 C10_26 C4_26 70(21) 2_657 .
O1_26 C9_26 C10_26 C4_26 169(4) 2_657 .
C7_26 C9_26 C10_26 C4_26 10(4) 2_657 .
C8_26 C9_26 C10_26 C9_26 -104(21) 2_657 2_657
O1_26 C9_26 C10_26 C9_26 -140(12) . 2_657
C8_26 C9_26 C10_26 C9_26 39(12) . 2_657
C10_26 C9_26 C10_26 C9_26 -70(20) 2_657 2_657
O1_26 C9_26 C10_26 C9_26 29(9) 2_657 2_657
C7_26 C9_26 C10_26 C9_26 -130(14) 2_657 2_657
C9_26 C9_26 C10_26 C4_26 -17(16) 2_657 2_657
C8_26 C9_26 C10_26 C4_26 -121(17) 2_657 2_657
O1_26 C9_26 C10_26 C4_26 -157(16) . 2_657
C8_26 C9_26 C10_26 C4_26 22(16) . 2_657
C10_26 C9_26 C10_26 C4_26 -87(27) 2_657 2_657
O1_26 C9_26 C10_26 C4_26 12(17) 2_657 2_657
C7_26 C9_26 C10_26 C4_26 -147(16) 2_657 2_657
C4_26 C5_26 C10_26 C10_26 52(16) 2_657 2_657
C3_26 C5_26 C10_26 C10_26 -45(20) 2_657 2_657
C6_26 C5_26 C10_26 C10_26 -96(7) . 2_657
C4_26 C5_26 C10_26 C5_26 -9(8) 2_657 2_657
C3_26 C5_26 C10_26 C5_26 -107(29) 2_657 2_657
C10_26 C5_26 C10_26 C5_26 -62(11) 2_657 2_657
C6_26 C5_26 C10_26 C5_26 -157(12) . 2_657
C4_26 C5_26 C10_26 C9_26 149(18) 2_657 .
C3_26 C5_26 C10_26 C9_26 51(18) 2_657 .
C10_26 C5_26 C10_26 C9_26 96(7) 2_657 .
C6_26 C5_26 C10_26 C9_26 0.6 . .
C4_26 C5_26 C10_26 C4_26 -31(18) 2_657 .
C3_26 C5_26 C10_26 C4_26 -129(18) 2_657 .
C10_26 C5_26 C10_26 C4_26 -84(7) 2_657 .
C6_26 C5_26 C10_26 C4_26 -179.6 . .
C4_26 C5_26 C10_26 C9_26 135(20) 2_657 2_657
C3_26 C5_26 C10_26 C9_26 37(17) 2_657 2_657
C10_26 C5_26 C10_26 C9_26 82(9) 2_657 2_657
C6_26 C5_26 C10_26 C9_26 -13(4) . 2_657
C3_26 C5_26 C10_26 C4_26 -98(35) 2_657 2_657
C10_26 C5_26 C10_26 C4_26 -52(17) 2_657 2_657
C6_26 C5_26 C10_26 C4_26 -148(18) . 2_657
C5_26 C4_26 C10_26 C10_26 47(13) 2_657 2_657
C3_26 C4_26 C10_26 C10_26 77(14) . 2_657
C6_26 C4_26 C10_26 C10_26 67(13) 2_657 2_657
C3_26 C4_26 C10_26 C5_26 30(14) . 2_657
C10_26 C4_26 C10_26 C5_26 -47(13) 2_657 2_657
C6_26 C4_26 C10_26 C5_26 20(11) 2_657 2_657
C5_26 C4_26 C10_26 C9_26 -30(14) 2_657 .
C3_26 C4_26 C10_26 C9_26 0.2 . .
C10_26 C4_26 C10_26 C9_26 -77(14) 2_657 .
C6_26 C4_26 C10_26 C9_26 -10(4) 2_657 .
C5_26 C4_26 C10_26 C5_26 150(14) 2_657 .
C3_26 C4_26 C10_26 C5_26 -179.7 . .
C10_26 C4_26 C10_26 C5_26 103(14) 2_657 .
C6_26 C4_26 C10_26 C5_26 171(4) 2_657 .
C5_26 C4_26 C10_26 C9_26 -11(13) 2_657 2_657
C3_26 C4_26 C10_26 C9_26 19(6) . 2_657
C10_26 C4_26 C10_26 C9_26 -58(14) 2_657 2_657
C6_26 C4_26 C10_26 C9_26 9(4) 2_657 2_657
C5_26 C4_26 C10_26 C4_26 136(24) 2_657 2_657
C3_26 C4_26 C10_26 C4_26 166(10) . 2_657
C10_26 C4_26 C10_26 C4_26 89(20) 2_657 2_657
C6_26 C4_26 C10_26 C4_26 156(13) 2_657 2_657
C9_27 O1_27 C2_27 O2_27 179.6 . .
C9_27 O1_27 C2_27 C3_27 -0.3 . .
O2_27 C2_27 C3_27 C4_27 -179.9 . .
O1_27 C2_27 C3_27 C4_27 0.1 . .
C2_27 C3_27 C4_27 C10_27 0.0 . .
C10_27 C5_27 C6_27 C7_27 0.2 . .
C5_27 C6_27 C7_27 C8_27 -0.5 . .
C6_27 C7_27 C8_27 C9_27 0.0 . .
C2_27 O1_27 C9_27 C10_27 0.5 . .
C2_27 O1_27 C9_27 C8_27 -178.9 . .
C7_27 C8_27 C9_27 O1_27 -179.8 . .
C7_27 C8_27 C9_27 C10_27 0.8 . .
O1_27 C9_27 C10_27 C5_27 179.6 . .
C8_27 C9_27 C10_27 C5_27 -1.1 . .
O1_27 C9_27 C10_27 C4_27 -0.4 . .
C8_27 C9_27 C10_27 C4_27 179.0 . .
C6_27 C5_27 C10_27 C9_27 0.5 . .
C6_27 C5_27 C10_27 C4_27 -179.5 . .
C3_27 C4_27 C10_27 C9_27 0.2 . .
C3_27 C4_27 C10_27 C5_27 -179.8 . .
